data_7008263
loop_
_publ_author_name
'Copping, Roy'
'Gaunt, Andrew J.'
'May, Iain'
'Sarsfield, Mark J.'
'Collison, David'
'Helliwell, Madeleine'
'Denniss, Iain S.'
'Apperley, David C.'

_publ_section_title
;
 Trivalent lanthanide lacunary phosphomolybdate complexes: a structural
 and spectroscopic study across the series [Ln(PMo11O39)2]11-.
;
_journal_issue 7
_journal_name_full 'Dalton transactions (Cambridge, England : 2003)'
_journal_page_first 1256
_journal_page_last 1262
_journal_paper_doi 10.1039/b500408j
_journal_year 2005
_chemical_formula_sum 'Er H99 Mo22 N11 O105.5 P2'
_chemical_formula_weight 4281.78
_chemical_name_systematic
;
?
;
_space_group_IT_number 2
_symmetry_cell_setting triclinic
_symmetry_space_group_name_Hall '-P 1'
_symmetry_space_group_name_H-M 'P -1'
_atom_sites_solution_hydrogens geom
_atom_sites_solution_primary direct
_atom_sites_solution_secondary difmap
_audit_creation_method SHELXL-97
_cell_angle_alpha 69.9360(10)
_cell_angle_beta 82.0040(10)
_cell_angle_gamma 83.7670(10)
_cell_formula_units_Z 2
_cell_length_a 13.4129(11)
_cell_length_b 19.4606(15)
_cell_length_c 19.6599(15)
_cell_measurement_reflns_used 7420
_cell_measurement_temperature 100(2)
_cell_measurement_theta_max 23.241
_cell_measurement_theta_min 2.222
_cell_volume 4763.2(6)
_computing_cell_refinement 'SAINT, Bruker'
_computing_data_collection 'SMART, Bruker'
_computing_data_reduction 'SAINT, Bruker'
_computing_molecular_graphics 'XSHELL, Bruker'
_computing_publication_material 'XP, Bruker; Diamond 2.1e, Bruker'
_computing_structure_refinement 'SHELXL-97 (Sheldrick, 1997)'
_computing_structure_solution 'SHELXS-97 (Sheldrick, 1990)'
_diffrn_ambient_temperature 100(2)
_diffrn_measured_fraction_theta_full 0.993
_diffrn_measured_fraction_theta_max 0.993
_diffrn_measurement_device_type 'SMART platform CCD, Bruker'
_diffrn_measurement_method 'omega scans'
_diffrn_radiation_monochromator graphite
_diffrn_radiation_source 'fine-focus sealed tube'
_diffrn_radiation_type MoK\a
_diffrn_radiation_wavelength 0.71073
_diffrn_reflns_av_R_equivalents 0.0346
_diffrn_reflns_av_sigmaI/netI 0.0421
_diffrn_reflns_limit_h_max 14
_diffrn_reflns_limit_h_min -14
_diffrn_reflns_limit_k_max 21
_diffrn_reflns_limit_k_min -21
_diffrn_reflns_limit_l_max 21
_diffrn_reflns_limit_l_min -21
_diffrn_reflns_number 29543
_diffrn_reflns_theta_full 23.28
_diffrn_reflns_theta_max 23.28
_diffrn_reflns_theta_min 1.54
_exptl_absorpt_coefficient_mu 3.830
_exptl_absorpt_correction_T_max 0.8619
_exptl_absorpt_correction_T_min 0.5456
_exptl_absorpt_correction_type multi-scan
_exptl_absorpt_process_details 'SADABS, Bruker'
_exptl_crystal_colour yellow
_exptl_crystal_density_diffrn 2.985
_exptl_crystal_density_method 'not measured'
_exptl_crystal_description plate
_exptl_crystal_F_000 4084
_exptl_crystal_size_max 0.18
_exptl_crystal_size_mid 0.16
_exptl_crystal_size_min 0.04
_refine_diff_density_max 2.563
_refine_diff_density_min -1.151
_refine_diff_density_rms 0.177
_refine_ls_extinction_method none
_refine_ls_goodness_of_fit_ref 1.033
_refine_ls_hydrogen_treatment mixed
_refine_ls_matrix_type full
_refine_ls_number_parameters 1087
_refine_ls_number_reflns 13622
_refine_ls_number_restraints 1
_refine_ls_restrained_S_all 1.032
_refine_ls_R_factor_all 0.0406
_refine_ls_R_factor_gt 0.0353
_refine_ls_shift/su_max 0.001
_refine_ls_shift/su_mean 0.000
_refine_ls_structure_factor_coef Fsqd
_refine_ls_weighting_details 'calc w=1/[\s^2^(Fo^2^)+(0.0491P)^2^+19.0917P] where P=(Fo^2^+2Fc^2^)/3'
_refine_ls_weighting_scheme calc
_refine_ls_wR_factor_gt 0.0916
_refine_ls_wR_factor_ref 0.0944
_reflns_number_gt 11955
_reflns_number_total 13622
_reflns_threshold_expression >2sigma(I)
_cod_data_source_file b500408j.txt
_cod_data_source_block ajg4p-1
_cod_depositor_comments
;
The following automatic conversions were performed:
'_symmetry_cell_setting' value 'Triclinic' changed to 'triclinic'
according to '/home/saulius/struct/CIF-dictionaries/cif_core.dic'
dictionary named 'cif_core.dic' version 2.4.1 from 2010-06-29.

Automatic conversion script
Id: cif_fix_enum 1527 2010-12-29 10:47:43Z saulius 
;
_cod_original_sg_symbol_H-M P-1
_cod_original_formula_sum 'H99 Er Mo22 N11 O105.50 P2'
_cod_database_code 7008263

loop_
_symmetry_equiv_pos_as_xyz
'x, y, z'
'-x, -y, -z'

loop_
_atom_site_label
_atom_site_type_symbol
_atom_site_fract_x
_atom_site_fract_y
_atom_site_fract_z
_atom_site_U_iso_or_equiv
_atom_site_adp_type
_atom_site_occupancy
_atom_site_symmetry_multiplicity
_atom_site_calc_flag
_atom_site_refinement_flags
_atom_site_disorder_assembly
_atom_site_disorder_group
Er1 Er 0.25056(2) 0.494881(18) 0.220590(18) 0.01138(9) Uani 1 1 d . . .
Mo1 Mo 0.44012(5) 0.32818(3) 0.22811(3) 0.01110(15) Uani 1 1 d . . .
Mo2 Mo 0.20716(5) 0.31194(4) 0.19762(3) 0.01291(15) Uani 1 1 d . . .
Mo3 Mo 0.33291(5) 0.41668(3) 0.42353(3) 0.01206(15) Uani 1 1 d . . .
Mo4 Mo 0.07365(5) 0.40031(4) 0.40142(4) 0.01299(15) Uani 1 1 d . . .
Mo5 Mo 0.51210(5) 0.27863(4) 0.41691(3) 0.01287(15) Uani 1 1 d . . .
Mo6 Mo 0.00706(5) 0.25692(4) 0.35532(4) 0.01733(16) Uani 1 1 d . . .
Mo7 Mo 0.06125(5) 0.22471(4) 0.52648(4) 0.01849(17) Uani 1 1 d . . .
Mo8 Mo 0.32255(5) 0.24353(4) 0.55732(4) 0.01690(16) Uani 1 1 d . . .
Mo9 Mo 0.20423(5) 0.11787(4) 0.33361(4) 0.01371(15) Uani 1 1 d . . .
Mo10 Mo 0.44689(5) 0.13168(3) 0.35422(3) 0.01246(15) Uani 1 1 d . . .
Mo11 Mo 0.27026(5) 0.08795(4) 0.50398(3) 0.01377(15) Uani 1 1 d . . .
Mo12 Mo 0.06170(5) 0.62841(4) 0.10033(4) 0.01545(16) Uani 1 1 d . . .
Mo13 Mo 0.29453(5) 0.61786(4) 0.01887(3) 0.01383(15) Uani 1 1 d . . .
Mo14 Mo 0.18143(5) 0.65246(4) 0.31135(4) 0.01532(16) Uani 1 1 d . . .
Mo15 Mo 0.43455(5) 0.64060(3) 0.22441(3) 0.01260(15) Uani 1 1 d . . .
Mo16 Mo -0.00339(5) 0.75452(4) 0.20909(4) 0.01942(17) Uani 1 1 d . . .
Mo17 Mo 0.49417(5) 0.72619(4) 0.03988(4) 0.01631(16) Uani 1 1 d . . .
Mo18 Mo 0.43893(5) 0.83106(4) 0.14915(4) 0.01678(16) Uani 1 1 d . . .
Mo19 Mo 0.17983(5) 0.84277(4) 0.24098(4) 0.01768(16) Uani 1 1 d . . .
Mo20 Mo 0.28861(5) 0.82292(4) -0.07104(4) 0.02029(17) Uani 1 1 d . . .
Mo21 Mo 0.05055(5) 0.83597(4) 0.01048(4) 0.01877(17) Uani 1 1 d . . .
Mo22 Mo 0.23274(5) 0.92952(4) 0.03902(4) 0.01496(16) Uani 1 1 d . . .
N1 N 0.7334(8) 0.8237(6) 0.1049(6) 0.079(3) Uiso 1 1 d . . .
N2 N 0.6365(11) 1.0056(8) 0.7726(8) 0.110(5) Uiso 1 1 d . . .
N3 N 0.2551(9) 0.0545(6) 0.8455(6) 0.081(3) Uiso 1 1 d . . .
N4 N 0.0250(11) 0.0269(8) 0.6508(8) 0.035(4) Uiso 0.50 1 d P . .
N4B N 0.9157(11) 0.0701(8) 0.3078(8) 0.036(4) Uiso 0.50 1 d P . .
N5 N 0.8509(9) 0.5740(6) 0.2254(7) 0.089(4) Uiso 1 1 d . . .
N6 N 0.4712(7) 0.8979(5) 0.3324(5) 0.059(3) Uiso 1 1 d . . .
N7 N 0.8431(7) 0.5382(5) 0.0049(5) 0.056(2) Uiso 1 1 d . . .
N8 N 0.9531(7) 0.0538(5) 0.4473(5) 0.050(2) Uiso 1 1 d . . .
N9 N 0.9499(6) 0.4470(5) 0.2210(5) 0.049(2) Uiso 1 1 d . . .
N10 N 0.0248(7) 0.5747(5) 0.9123(5) 0.050(2) Uiso 1 1 d . . .
N11 N 0.1262(6) 0.0467(5) 0.1623(5) 0.046(2) Uiso 1 1 d . . .
O1 O 0.3928(3) 0.4205(3) 0.2014(3) 0.0124(11) Uani 1 1 d . . .
O2 O 0.1966(4) 0.4067(3) 0.1799(3) 0.0145(11) Uani 1 1 d . . .
O3 O 0.3190(4) 0.4500(3) 0.3312(3) 0.0133(11) Uani 1 1 d . . .
O4 O 0.1273(4) 0.4364(3) 0.3112(3) 0.0154(11) Uani 1 1 d . . .
O5 O 0.5452(4) 0.3294(3) 0.1687(3) 0.0200(12) Uani 1 1 d . . .
O6 O 0.3466(4) 0.3022(3) 0.1713(3) 0.0133(11) Uani 1 1 d . . .
O7 O 0.1626(4) 0.3034(3) 0.1249(3) 0.0192(12) Uani 1 1 d . . .
O8 O 0.4934(4) 0.3232(3) 0.3122(3) 0.0133(11) Uani 1 1 d . . .
O9 O 0.2841(3) 0.3121(3) 0.2971(2) 0.0094(10) Uani 1 1 d . . .
O10 O 0.4692(4) 0.3791(3) 0.4165(3) 0.0132(11) Uani 1 1 d . . .
O11 O 0.0825(4) 0.2963(3) 0.2673(3) 0.0165(12) Uani 1 1 d . . .
O12 O 0.3466(4) 0.4917(3) 0.4452(3) 0.0212(13) Uani 1 1 d . . .
O13 O -0.0087(4) 0.4682(3) 0.4157(3) 0.0201(12) Uani 1 1 d . . .
O14 O 0.1850(4) 0.4054(3) 0.4457(3) 0.0142(11) Uani 1 1 d . . .
O15 O -0.0243(4) 0.3478(3) 0.3707(3) 0.0184(12) Uani 1 1 d . . .
O16 O 0.0263(4) 0.3229(3) 0.5012(3) 0.0176(12) Uani 1 1 d . . .
O17 O 0.3293(3) 0.2919(3) 0.4234(3) 0.0131(11) Uani 1 1 d . . .
O18 O 0.3283(4) 0.3436(3) 0.5300(3) 0.0170(12) Uani 1 1 d . . .
O19 O 0.1505(3) 0.2828(3) 0.4037(3) 0.0116(11) Uani 1 1 d . . .
O20 O -0.1026(4) 0.2426(3) 0.3313(3) 0.0242(13) Uani 1 1 d . . .
O21 O 0.2198(4) 0.1979(3) 0.2531(3) 0.0157(11) Uani 1 1 d . . .
O22 O 0.6379(4) 0.2829(3) 0.4144(3) 0.0190(12) Uani 1 1 d . . .
O23 O 0.4490(4) 0.2136(3) 0.2765(3) 0.0130(11) Uani 1 1 d . . .
O24 O 0.5524(4) 0.0809(3) 0.3380(3) 0.0165(12) Uani 1 1 d . . .
O25 O 0.3489(4) 0.0893(3) 0.3234(3) 0.0146(11) Uani 1 1 d . . .
O26 O 0.5015(4) 0.1903(3) 0.4041(3) 0.0144(11) Uani 1 1 d . . .
O27 O 0.2858(3) 0.1861(3) 0.3907(2) 0.0103(11) Uani 1 1 d . . .
O28 O 0.4702(4) 0.2459(3) 0.5144(3) 0.0155(11) Uani 1 1 d . . .
O29 O 0.0823(4) 0.1648(3) 0.3641(3) 0.0157(12) Uani 1 1 d . . .
O30 O 0.1852(4) 0.2458(3) 0.5605(3) 0.0176(12) Uani 1 1 d . . .
O31 O -0.0191(4) 0.2125(3) 0.4620(3) 0.0208(13) Uani 1 1 d . . .
O32 O -0.0090(4) 0.1876(3) 0.6068(3) 0.0256(14) Uani 1 1 d . . .
O33 O 0.3420(4) 0.2140(3) 0.6466(3) 0.0249(13) Uani 1 1 d . . .
O34 O 0.1472(4) 0.1398(3) 0.5209(3) 0.0170(12) Uani 1 1 d . . .
O35 O 0.3315(4) 0.1528(3) 0.5380(3) 0.0170(12) Uani 1 1 d . . .
O36 O 0.2114(4) 0.0579(3) 0.4367(3) 0.0174(12) Uani 1 1 d . . .
O37 O 0.1609(4) 0.0561(3) 0.3040(3) 0.0197(12) Uani 1 1 d . . .
O38 O 0.4000(4) 0.0714(3) 0.4543(3) 0.0147(11) Uani 1 1 d . . .
O39 O 0.2663(4) 0.0111(3) 0.5776(3) 0.0203(12) Uani 1 1 d . . .
O1A O 0.1045(3) 0.5486(3) 0.1662(3) 0.0149(11) Uani 1 1 d . . .
O2A O 0.3009(4) 0.5372(3) 0.0954(3) 0.0153(11) Uani 1 1 d . . .
O3A O 0.1859(3) 0.5837(3) 0.2736(3) 0.0134(11) Uani 1 1 d . . .
O4A O 0.3749(3) 0.5746(3) 0.2064(3) 0.0120(11) Uani 1 1 d . . .
O5A O -0.0470(4) 0.6048(3) 0.0824(3) 0.0225(13) Uani 1 1 d . . .
O6A O 0.1497(4) 0.6169(3) 0.0197(3) 0.0167(12) Uani 1 1 d . . .
O7A O 0.3295(4) 0.5856(3) -0.0510(3) 0.0197(12) Uani 1 1 d . . .
O8A O 0.0085(4) 0.6787(3) 0.1693(3) 0.0160(12) Uani 1 1 d . . .
O9A O 0.2169(4) 0.6680(3) 0.1070(3) 0.0114(11) Uani 1 1 d . . .
O10A O 0.0423(4) 0.6871(3) 0.2980(3) 0.0152(11) Uani 1 1 d . . .
O11A O 0.4150(4) 0.6543(3) 0.0308(3) 0.0146(11) Uani 1 1 d . . .
O12A O 0.1706(4) 0.6085(3) 0.4021(3) 0.0242(13) Uani 1 1 d . . .
O13A O 0.5179(4) 0.5914(3) 0.2846(3) 0.0187(12) Uani 1 1 d . . .
O14A O 0.3256(4) 0.6632(3) 0.2859(3) 0.0139(11) Uani 1 1 d . . .
O15A O 0.5257(3) 0.6580(3) 0.1324(3) 0.0125(11) Uani 1 1 d . . .
O16A O 0.4805(4) 0.7409(3) 0.2146(3) 0.0158(12) Uani 1 1 d . . .
O17A O 0.6019(4) 0.7170(3) -0.0122(3) 0.0188(12) Uani 1 1 d . . .
O18A O 0.1884(4) 0.7581(3) 0.3158(3) 0.0159(12) Uiso 1 1 d . . .
O19A O 0.3535(4) 0.7340(3) 0.1293(3) 0.0130(11) Uani 1 1 d . . .
O20A O 0.1775(4) 0.7437(3) 0.1896(3) 0.0139(11) Uani 1 1 d . . .
O21A O 0.2720(4) 0.7263(3) -0.0462(3) 0.0168(12) Uani 1 1 d . . .
O22A O -0.1271(4) 0.7606(3) 0.2377(3) 0.0275(14) Uani 1 1 d . . .
O23A O 0.0443(4) 0.7388(3) 0.0301(3) 0.0175(12) Uani 1 1 d . . .
O24A O -0.0571(4) 0.8722(3) -0.0277(3) 0.0256(13) Uani 1 1 d . . .
O25A O 0.1451(4) 0.8483(3) -0.0744(3) 0.0196(12) Uani 1 1 d . . .
O26A O 0.0044(4) 0.8210(3) 0.1121(3) 0.0158(12) Uani 1 1 d . . .
O27A O 0.2145(3) 0.8049(3) 0.0544(3) 0.0118(11) Uani 1 1 d . . .
O28A O 0.0417(4) 0.8312(3) 0.2360(3) 0.0154(11) Uani 1 1 d . . .
O29A O 0.4171(4) 0.7962(3) -0.0293(3) 0.0180(12) Uani 1 1 d . . .
O30A O 0.3239(4) 0.8368(3) 0.2153(3) 0.0152(11) Uani 1 1 d . . .
O31A O 0.5245(4) 0.8023(3) 0.0727(3) 0.0149(11) Uani 1 1 d . . .
O32A O 0.5157(4) 0.8891(3) 0.1605(3) 0.0201(12) Uani 1 1 d . . .
O33A O 0.1695(4) 0.9084(3) 0.2811(3) 0.0228(13) Uani 1 1 d . . .
O34A O 0.3622(4) 0.8916(3) 0.0753(3) 0.0154(11) Uani 1 1 d . . .
O35A O 0.1809(4) 0.9028(3) 0.1372(3) 0.0154(11) Uani 1 1 d . . .
O36A O 0.2912(4) 0.9144(3) -0.0507(3) 0.0210(12) Uani 1 1 d . . .
O37A O 0.3305(4) 0.8504(3) -0.1608(3) 0.0263(14) Uani 1 1 d . . .
O38A O 0.1034(4) 0.9272(3) 0.0112(3) 0.0170(12) Uani 1 1 d . . .
O39A O 0.2435(4) 1.0201(3) 0.0146(3) 0.0212(12) Uani 1 1 d . . .
O1S O 0.2869(6) 0.1312(5) 0.0722(4) 0.065(2) Uiso 1 1 d . . .
O2S O 0.0371(6) 0.1694(4) 0.1870(4) 0.056(2) Uiso 1 1 d . . .
O3S O 0.4165(5) 0.1596(4) 0.1564(3) 0.0395(16) Uiso 1 1 d . . .
O4S O 0.0411(5) 0.0278(4) 0.8742(4) 0.0482(18) Uiso 1 1 d . . .
O5S O 0.1460(12) 0.1068(9) 0.7075(9) 0.059(4) Uiso 0.50 1 d P . .
O6S O 0.1084(10) 0.0595(8) 0.7213(8) 0.047(4) Uiso 0.50 1 d P . .
O7S O 0.2404(6) 0.8717(4) 0.5339(4) 0.062(2) Uiso 1 1 d . . .
O8S O 0.4291(4) 0.9253(3) 0.4617(3) 0.0335(15) Uiso 1 1 d . . .
O9S O 0.4036(5) 0.7564(4) 0.3637(4) 0.0418(17) Uiso 1 1 d . . .
O10S O 0.4997(5) 0.6182(3) 0.4232(3) 0.0378(16) Uiso 1 1 d . . .
O11S O 0.6620(5) 0.9599(4) 0.2922(4) 0.0479(18) Uiso 1 1 d . . .
O12S O 0.8920(5) 0.6083(3) 0.4038(3) 0.0377(16) Uiso 1 1 d . . .
O14S O 0.7271(7) 0.5757(5) 0.3467(5) 0.086(3) Uiso 1 1 d . . .
O13S O 0.7706(5) 0.5671(4) 0.2917(4) 0.0400(16) Uiso 1 1 d . . .
O15S O 0.8897(15) 0.0826(11) 0.2333(11) 0.094(6) Uiso 0.50 1 d P . .
O16S O 0.7445(5) 0.2895(4) 0.2066(4) 0.0418(17) Uiso 1 1 d . . .
O17S O 0.7373(6) 0.1518(4) 0.3163(4) 0.057(2) Uiso 1 1 d . . .
O18S O 0.5408(5) 0.5138(4) 0.1074(3) 0.0404(16) Uiso 1 1 d . . .
O19S O 0.7289(6) 0.6138(5) 0.1178(4) 0.066(2) Uiso 1 1 d . . .
O20S O 0.7635(5) 0.3786(4) 0.2890(3) 0.0391(16) Uiso 1 1 d . . .
O21S O 0.8028(5) 0.3633(4) 0.4667(4) 0.0440(17) Uiso 1 1 d . . .
O22S O 0.8232(5) 0.7378(4) 0.0092(4) 0.0527(19) Uiso 1 1 d . . .
O23S O 0.6749(6) 0.7213(4) 0.2440(4) 0.062(2) Uiso 1 1 d . . .
O24S O 0.7709(4) 0.2183(3) 0.5520(3) 0.0324(15) Uiso 1 1 d . . .
O25S O 0.6235(5) 0.4551(4) 0.4361(3) 0.0406(16) Uiso 1 1 d . . .
O26S O 0.5880(4) 0.4615(3) 0.2600(3) 0.0287(14) Uiso 1 1 d . . .
O27S O 0.0804(5) 0.7137(3) 0.8835(3) 0.0360(15) Uiso 1 1 d . . .
O28S O 0.5229(5) 0.9537(4) 0.9546(4) 0.054(2) Uiso 1 1 d . . .
O29S O 0.3646(5) 0.4263(4) 0.0366(4) 0.0413(17) Uiso 1 1 d . . .
P1 P 0.26259(13) 0.26880(10) 0.37807(10) 0.0101(4) Uani 1 1 d . . .
P1A P 0.24001(13) 0.73674(10) 0.12011(10) 0.0112(4) Uani 1 1 d . . .

loop_
_atom_site_aniso_label
_atom_site_aniso_U_11
_atom_site_aniso_U_22
_atom_site_aniso_U_33
_atom_site_aniso_U_23
_atom_site_aniso_U_13
_atom_site_aniso_U_12
Er1 0.01139(18) 0.01059(19) 0.01212(18) -0.00342(15) -0.00084(14) -0.00235(14)
Mo1 0.0108(3) 0.0096(3) 0.0108(3) -0.0010(3) 0.0004(3) -0.0018(3)
Mo2 0.0149(3) 0.0111(4) 0.0138(3) -0.0039(3) -0.0042(3) -0.0031(3)
Mo3 0.0134(3) 0.0116(4) 0.0126(3) -0.0048(3) -0.0020(3) -0.0035(3)
Mo4 0.0106(3) 0.0133(4) 0.0160(4) -0.0064(3) 0.0013(3) -0.0031(3)
Mo5 0.0120(3) 0.0127(4) 0.0146(4) -0.0039(3) -0.0043(3) -0.0024(3)
Mo6 0.0107(3) 0.0205(4) 0.0254(4) -0.0129(3) 0.0010(3) -0.0066(3)
Mo7 0.0187(4) 0.0160(4) 0.0183(4) -0.0055(3) 0.0087(3) -0.0053(3)
Mo8 0.0247(4) 0.0158(4) 0.0111(4) -0.0040(3) -0.0018(3) -0.0070(3)
Mo9 0.0176(4) 0.0115(4) 0.0135(3) -0.0045(3) -0.0015(3) -0.0064(3)
Mo10 0.0138(3) 0.0094(3) 0.0125(3) -0.0021(3) 0.0011(3) -0.0019(3)
Mo11 0.0174(4) 0.0116(4) 0.0107(3) -0.0020(3) 0.0018(3) -0.0041(3)
Mo12 0.0123(3) 0.0129(4) 0.0206(4) -0.0028(3) -0.0056(3) -0.0027(3)
Mo13 0.0185(4) 0.0117(4) 0.0110(3) -0.0037(3) 0.0002(3) -0.0024(3)
Mo14 0.0221(4) 0.0114(4) 0.0113(3) -0.0036(3) 0.0016(3) -0.0013(3)
Mo15 0.0136(3) 0.0106(3) 0.0139(3) -0.0028(3) -0.0041(3) -0.0029(3)
Mo16 0.0113(3) 0.0246(4) 0.0226(4) -0.0099(3) 0.0018(3) 0.0000(3)
Mo17 0.0130(3) 0.0221(4) 0.0144(4) -0.0073(3) 0.0030(3) -0.0053(3)
Mo18 0.0191(4) 0.0118(4) 0.0205(4) -0.0041(3) -0.0065(3) -0.0040(3)
Mo19 0.0273(4) 0.0119(4) 0.0141(4) -0.0051(3) -0.0002(3) -0.0024(3)
Mo20 0.0328(4) 0.0138(4) 0.0105(4) -0.0010(3) 0.0002(3) 0.0009(3)
Mo21 0.0181(4) 0.0128(4) 0.0255(4) -0.0037(3) -0.0109(3) 0.0011(3)
Mo22 0.0174(4) 0.0107(4) 0.0147(4) -0.0010(3) -0.0021(3) -0.0024(3)
O1 0.009(3) 0.013(3) 0.015(3) -0.004(2) 0.000(2) -0.001(2)
O2 0.012(3) 0.018(3) 0.014(3) -0.006(2) -0.005(2) 0.001(2)
O3 0.014(3) 0.014(3) 0.011(3) -0.003(2) -0.001(2) -0.003(2)
O4 0.015(3) 0.015(3) 0.017(3) -0.006(2) -0.002(2) -0.004(2)
O5 0.018(3) 0.017(3) 0.019(3) -0.002(2) 0.001(2) 0.001(2)
O6 0.017(3) 0.013(3) 0.012(3) -0.005(2) -0.002(2) -0.003(2)
O7 0.020(3) 0.021(3) 0.019(3) -0.008(2) -0.006(2) -0.005(2)
O8 0.014(3) 0.011(3) 0.014(3) -0.003(2) -0.001(2) -0.001(2)
O9 0.012(3) 0.008(3) 0.010(3) -0.004(2) -0.002(2) -0.002(2)
O10 0.015(3) 0.010(3) 0.015(3) -0.002(2) -0.003(2) -0.002(2)
O11 0.017(3) 0.012(3) 0.021(3) -0.005(2) -0.003(2) -0.002(2)
O12 0.023(3) 0.024(3) 0.024(3) -0.016(3) -0.004(2) -0.005(2)
O13 0.016(3) 0.020(3) 0.028(3) -0.014(3) 0.001(2) -0.002(2)
O14 0.014(3) 0.018(3) 0.014(3) -0.009(2) 0.001(2) -0.008(2)
O15 0.011(3) 0.019(3) 0.026(3) -0.008(3) 0.002(2) -0.004(2)
O16 0.018(3) 0.016(3) 0.019(3) -0.008(2) 0.006(2) -0.006(2)
O17 0.013(3) 0.015(3) 0.011(3) -0.004(2) 0.002(2) -0.006(2)
O18 0.023(3) 0.018(3) 0.012(3) -0.007(2) -0.001(2) -0.007(2)
O19 0.010(3) 0.012(3) 0.014(3) -0.005(2) 0.000(2) -0.004(2)
O20 0.012(3) 0.027(3) 0.038(4) -0.016(3) 0.001(2) -0.004(2)
O21 0.018(3) 0.014(3) 0.016(3) -0.006(2) 0.000(2) -0.006(2)
O22 0.017(3) 0.016(3) 0.024(3) -0.006(2) -0.007(2) 0.002(2)
O23 0.015(3) 0.009(3) 0.015(3) -0.005(2) -0.001(2) -0.002(2)
O24 0.017(3) 0.014(3) 0.018(3) -0.005(2) -0.002(2) 0.000(2)
O25 0.013(3) 0.014(3) 0.019(3) -0.008(2) 0.001(2) -0.006(2)
O26 0.013(3) 0.015(3) 0.014(3) -0.002(2) -0.001(2) -0.005(2)
O27 0.015(3) 0.009(3) 0.006(2) -0.001(2) 0.000(2) -0.003(2)
O28 0.018(3) 0.019(3) 0.012(3) -0.005(2) -0.007(2) -0.002(2)
O29 0.014(3) 0.017(3) 0.016(3) -0.006(2) 0.001(2) -0.005(2)
O30 0.022(3) 0.017(3) 0.015(3) -0.006(2) 0.000(2) -0.007(2)
O31 0.016(3) 0.022(3) 0.023(3) -0.006(3) 0.007(2) -0.010(2)
O32 0.025(3) 0.023(3) 0.024(3) -0.007(3) 0.015(3) -0.004(3)
O33 0.035(3) 0.027(3) 0.012(3) -0.004(3) -0.003(2) -0.006(3)
O34 0.020(3) 0.014(3) 0.018(3) -0.006(2) 0.001(2) -0.005(2)
O35 0.018(3) 0.015(3) 0.019(3) -0.006(2) -0.001(2) -0.005(2)
O36 0.021(3) 0.015(3) 0.016(3) -0.005(2) 0.002(2) -0.008(2)
O37 0.027(3) 0.015(3) 0.019(3) -0.008(2) -0.001(2) -0.007(2)
O38 0.016(3) 0.014(3) 0.012(3) -0.001(2) -0.001(2) -0.003(2)
O39 0.025(3) 0.013(3) 0.019(3) -0.003(2) 0.002(2) -0.005(2)
O1A 0.010(3) 0.014(3) 0.019(3) -0.004(2) -0.004(2) -0.001(2)
O2A 0.015(3) 0.016(3) 0.016(3) -0.007(2) 0.000(2) 0.000(2)
O3A 0.012(3) 0.014(3) 0.015(3) -0.006(2) 0.002(2) -0.003(2)
O4A 0.013(3) 0.011(3) 0.013(3) -0.004(2) 0.000(2) -0.002(2)
O5A 0.014(3) 0.020(3) 0.035(3) -0.010(3) -0.010(2) 0.001(2)
O6A 0.019(3) 0.015(3) 0.019(3) -0.006(2) -0.008(2) -0.001(2)
O7A 0.023(3) 0.023(3) 0.015(3) -0.009(3) -0.002(2) -0.003(2)
O8A 0.013(3) 0.018(3) 0.017(3) -0.005(2) -0.001(2) -0.001(2)
O9A 0.015(3) 0.008(3) 0.012(3) -0.004(2) -0.003(2) -0.003(2)
O10A 0.015(3) 0.012(3) 0.016(3) -0.004(2) 0.003(2) -0.001(2)
O11A 0.018(3) 0.013(3) 0.012(3) -0.003(2) 0.001(2) -0.002(2)
O12A 0.029(3) 0.026(3) 0.014(3) -0.005(3) 0.000(2) 0.004(3)
O13A 0.020(3) 0.019(3) 0.016(3) -0.002(2) -0.005(2) -0.004(2)
O14A 0.016(3) 0.012(3) 0.015(3) -0.006(2) -0.003(2) -0.001(2)
O15A 0.012(3) 0.012(3) 0.014(3) -0.005(2) -0.001(2) -0.001(2)
O16A 0.018(3) 0.018(3) 0.012(3) -0.004(2) -0.001(2) -0.006(2)
O17A 0.021(3) 0.019(3) 0.017(3) -0.006(2) 0.001(2) -0.003(2)
O19A 0.013(3) 0.011(3) 0.014(3) -0.002(2) -0.001(2) -0.001(2)
O20A 0.014(3) 0.012(3) 0.013(3) -0.001(2) 0.000(2) -0.004(2)
O21A 0.019(3) 0.018(3) 0.012(3) -0.004(2) -0.003(2) 0.001(2)
O22A 0.015(3) 0.031(4) 0.039(4) -0.018(3) 0.004(3) 0.000(3)
O23A 0.016(3) 0.017(3) 0.019(3) -0.005(2) -0.006(2) 0.000(2)
O24A 0.026(3) 0.020(3) 0.034(3) -0.009(3) -0.015(3) 0.003(2)
O25A 0.025(3) 0.018(3) 0.015(3) -0.003(2) -0.007(2) 0.005(2)
O26A 0.014(3) 0.012(3) 0.020(3) -0.004(2) -0.003(2) 0.001(2)
O27A 0.012(3) 0.010(3) 0.013(3) -0.003(2) -0.001(2) -0.002(2)
O28A 0.018(3) 0.012(3) 0.015(3) -0.005(2) 0.000(2) 0.004(2)
O29A 0.020(3) 0.019(3) 0.012(3) -0.002(2) 0.003(2) -0.006(2)
O30A 0.019(3) 0.012(3) 0.014(3) -0.003(2) -0.002(2) -0.003(2)
O31A 0.014(3) 0.014(3) 0.015(3) -0.003(2) -0.001(2) -0.004(2)
O32A 0.024(3) 0.012(3) 0.026(3) -0.005(2) -0.007(2) -0.005(2)
O33A 0.030(3) 0.016(3) 0.022(3) -0.008(3) 0.002(2) -0.002(2)
O34A 0.017(3) 0.013(3) 0.014(3) -0.001(2) 0.001(2) -0.005(2)
O35A 0.017(3) 0.013(3) 0.015(3) -0.003(2) -0.002(2) 0.001(2)
O36A 0.025(3) 0.020(3) 0.014(3) -0.003(2) 0.000(2) 0.000(2)
O37A 0.043(4) 0.022(3) 0.011(3) -0.002(3) -0.003(3) 0.003(3)
O38A 0.019(3) 0.015(3) 0.015(3) -0.004(2) -0.002(2) 0.003(2)
O39A 0.024(3) 0.017(3) 0.021(3) -0.003(3) -0.004(2) -0.003(2)
P1 0.0100(10) 0.0109(10) 0.0109(10) -0.0049(8) 0.0001(8) -0.0039(8)
P1A 0.0108(10) 0.0111(10) 0.0113(10) -0.0029(8) -0.0011(8) -0.0022(8)

loop_
_atom_type_symbol
_atom_type_description
_atom_type_scat_dispersion_real
_atom_type_scat_dispersion_imag
_atom_type_scat_source
N N 0.0061 0.0033 'International Tables Vol C Tables 4.2.6.8 and 6.1.1.4'
H H 0.0000 0.0000 'International Tables Vol C Tables 4.2.6.8 and 6.1.1.4'
O O 0.0106 0.0060 'International Tables Vol C Tables 4.2.6.8 and 6.1.1.4'
P P 0.1023 0.0942 'International Tables Vol C Tables 4.2.6.8 and 6.1.1.4'
Mo Mo -1.6832 0.6857 'International Tables Vol C Tables 4.2.6.8 and 6.1.1.4'
Er Er -0.2586 4.9576 'International Tables Vol C Tables 4.2.6.8 and 6.1.1.4'

loop_
_geom_angle_atom_site_label_1
_geom_angle_atom_site_label_2
_geom_angle_atom_site_label_3
_geom_angle
_geom_angle_site_symmetry_1
_geom_angle_site_symmetry_3
_geom_angle_publ_flag
O4A Er1 O4 137.27(17) . . ?
O4A Er1 O3 76.33(17) . . ?
O4 Er1 O3 71.23(17) . . ?
O4A Er1 O1A 115.43(17) . . ?
O4 Er1 O1A 79.21(17) . . ?
O3 Er1 O1A 143.69(17) . . ?
O4A Er1 O1 80.69(16) . . ?
O4 Er1 O1 115.47(17) . . ?
O3 Er1 O1 74.71(17) . . ?
O1A Er1 O1 138.97(17) . . ?
O4A Er1 O2A 75.42(17) . . ?
O4 Er1 O2A 145.48(17) . . ?
O3 Er1 O2A 140.45(16) . . ?
O1A Er1 O2A 74.51(17) . . ?
O1 Er1 O2A 73.88(17) . . ?
O4A Er1 O2 145.74(17) . . ?
O4 Er1 O2 75.25(17) . . ?
O3 Er1 O2 115.81(17) . . ?
O1A Er1 O2 74.85(17) . . ?
O1 Er1 O2 72.89(16) . . ?
O2A Er1 O2 76.55(17) . . ?
O4A Er1 O3A 70.94(16) . . ?
O4 Er1 O3A 76.00(17) . . ?
O3 Er1 O3A 78.74(17) . . ?
O1A Er1 O3A 73.94(17) . . ?
O1 Er1 O3A 144.89(16) . . ?
O2A Er1 O3A 116.55(17) . . ?
O2 Er1 O3A 140.72(16) . . ?
O5 Mo1 O1 103.3(2) . . ?
O5 Mo1 O8 102.4(2) . . ?
O1 Mo1 O8 99.0(2) . . ?
O5 Mo1 O6 96.4(2) . . ?
O1 Mo1 O6 92.4(2) . . ?
O8 Mo1 O6 155.1(2) . . ?
O5 Mo1 O23 94.3(2) . . ?
O1 Mo1 O23 161.5(2) . . ?
O8 Mo1 O23 82.2(2) . . ?
O6 Mo1 O23 80.15(19) . . ?
O5 Mo1 O9 168.1(2) . . ?
O1 Mo1 O9 81.65(19) . . ?
O8 Mo1 O9 87.27(18) . . ?
O6 Mo1 O9 72.42(17) . . ?
O23 Mo1 O9 79.98(17) . . ?
O7 Mo2 O2 103.1(2) . . ?
O7 Mo2 O6 100.4(2) . . ?
O2 Mo2 O6 97.7(2) . . ?
O7 Mo2 O11 99.7(2) . . ?
O2 Mo2 O11 92.9(2) . . ?
O6 Mo2 O11 154.4(2) . . ?
O7 Mo2 O21 94.0(2) . . ?
O2 Mo2 O21 161.7(2) . . ?
O6 Mo2 O21 85.4(2) . . ?
O11 Mo2 O21 77.56(19) . . ?
O7 Mo2 O9 172.8(2) . . ?
O2 Mo2 O9 82.49(19) . . ?
O6 Mo2 O9 74.07(18) . . ?
O11 Mo2 O9 84.35(18) . . ?
O21 Mo2 O9 81.06(18) . . ?
O12 Mo3 O3 104.8(2) . . ?
O12 Mo3 O10 100.5(2) . . ?
O3 Mo3 O10 97.9(2) . . ?
O12 Mo3 O14 102.6(2) . . ?
O3 Mo3 O14 89.6(2) . . ?
O10 Mo3 O14 152.9(2) . . ?
O12 Mo3 O18 95.6(2) . . ?
O3 Mo3 O18 158.8(2) . . ?
O10 Mo3 O18 83.7(2) . . ?
O14 Mo3 O18 80.2(2) . . ?
O12 Mo3 O17 164.8(2) . . ?
O3 Mo3 O17 89.9(2) . . ?
O10 Mo3 O17 73.35(18) . . ?
O14 Mo3 O17 80.68(18) . . ?
O18 Mo3 O17 70.16(17) . . ?
O13 Mo4 O4 105.2(2) . . ?
O13 Mo4 O14 103.6(2) . . ?
O4 Mo4 O14 97.2(2) . . ?
O13 Mo4 O15 97.8(2) . . ?
O4 Mo4 O15 90.6(2) . . ?
O14 Mo4 O15 154.4(2) . . ?
O13 Mo4 O16 93.8(2) . . ?
O4 Mo4 O16 159.5(2) . . ?
O14 Mo4 O16 85.5(2) . . ?
O15 Mo4 O16 79.1(2) . . ?
O13 Mo4 O19 162.9(2) . . ?
O4 Mo4 O19 88.6(2) . . ?
O14 Mo4 O19 84.29(19) . . ?
O15 Mo4 O19 71.52(18) . . ?
O16 Mo4 O19 71.47(18) . . ?
O22 Mo5 O28 103.1(2) . . ?
O22 Mo5 O26 103.4(2) . . ?
O28 Mo5 O26 94.9(2) . . ?
O22 Mo5 O10 98.4(2) . . ?
O28 Mo5 O10 88.1(2) . . ?
O26 Mo5 O10 156.7(2) . . ?
O22 Mo5 O8 101.1(2) . . ?
O28 Mo5 O8 155.0(2) . . ?
O26 Mo5 O8 85.5(2) . . ?
O10 Mo5 O8 82.2(2) . . ?
O22 Mo5 O17 170.6(2) . . ?
O28 Mo5 O17 75.72(19) . . ?
O26 Mo5 O17 86.00(19) . . ?
O10 Mo5 O17 72.32(18) . . ?
O8 Mo5 O17 79.35(18) . . ?
O20 Mo6 O11 103.2(2) . . ?
O20 Mo6 O15 101.6(2) . . ?
O11 Mo6 O15 94.3(2) . . ?
O20 Mo6 O29 101.3(2) . . ?
O11 Mo6 O29 88.0(2) . . ?
O15 Mo6 O29 155.8(2) . . ?
O20 Mo6 O31 99.5(2) . . ?
O11 Mo6 O31 156.7(2) . . ?
O15 Mo6 O31 85.9(2) . . ?
O29 Mo6 O31 82.8(2) . . ?
O20 Mo6 O19 171.8(2) . . ?
O11 Mo6 O19 83.28(19) . . ?
O15 Mo6 O19 72.64(19) . . ?
O29 Mo6 O19 83.74(19) . . ?
O31 Mo6 O19 74.51(18) . . ?
O32 Mo7 O16 104.3(2) . . ?
O32 Mo7 O31 100.8(3) . . ?
O16 Mo7 O31 92.7(2) . . ?
O32 Mo7 O34 100.3(2) . . ?
O16 Mo7 O34 154.1(2) . . ?
O31 Mo7 O34 90.1(2) . . ?
O32 Mo7 O30 101.0(2) . . ?
O16 Mo7 O30 86.8(2) . . ?
O31 Mo7 O30 157.6(2) . . ?
O34 Mo7 O30 81.0(2) . . ?
O32 Mo7 O19 175.0(2) . . ?
O16 Mo7 O19 73.45(19) . . ?
O31 Mo7 O19 75.01(18) . . ?
O34 Mo7 O19 82.52(18) . . ?
O30 Mo7 O19 83.42(18) . . ?
O33 Mo8 O30 103.3(2) . . ?
O33 Mo8 O18 103.2(2) . . ?
O30 Mo8 O18 95.2(2) . . ?
O33 Mo8 O35 101.5(2) . . ?
O30 Mo8 O35 88.6(2) . . ?
O18 Mo8 O35 153.3(2) . . ?
O33 Mo8 O28 97.8(2) . . ?
O30 Mo8 O28 158.5(2) . . ?
O18 Mo8 O28 84.1(2) . . ?
O35 Mo8 O28 82.8(2) . . ?
O33 Mo8 O17 168.8(2) . . ?
O30 Mo8 O17 87.73(19) . . ?
O18 Mo8 O17 73.15(19) . . ?
O35 Mo8 O17 80.68(19) . . ?
O28 Mo8 O17 71.46(17) . . ?
O37 Mo9 O21 104.1(2) . . ?
O37 Mo9 O29 102.3(2) . . ?
O21 Mo9 O29 88.8(2) . . ?
O37 Mo9 O25 98.9(2) . . ?
O21 Mo9 O25 91.0(2) . . ?
O29 Mo9 O25 158.3(2) . . ?
O37 Mo9 O36 99.4(2) . . ?
O21 Mo9 O36 156.4(2) . . ?
O29 Mo9 O36 87.7(2) . . ?
O25 Mo9 O36 83.9(2) . . ?
O37 Mo9 O27 168.7(2) . . ?
O21 Mo9 O27 84.71(19) . . ?
O29 Mo9 O27 84.68(18) . . ?
O25 Mo9 O27 73.65(18) . . ?
O36 Mo9 O27 71.72(18) . . ?
O24 Mo10 O23 104.7(2) . . ?
O24 Mo10 O25 100.9(2) . . ?
O23 Mo10 O25 94.7(2) . . ?
O24 Mo10 O38 100.3(2) . . ?
O23 Mo10 O38 154.2(2) . . ?
O25 Mo10 O38 86.8(2) . . ?
O24 Mo10 O26 100.3(2) . . ?
O23 Mo10 O26 85.8(2) . . ?
O25 Mo10 O26 157.9(2) . . ?
O38 Mo10 O26 83.4(2) . . ?
O24 Mo10 O27 170.8(2) . . ?
O23 Mo10 O27 83.91(19) . . ?
O25 Mo10 O27 74.81(18) . . ?
O38 Mo10 O27 71.68(18) . . ?
O26 Mo10 O27 83.31(18) . . ?
O39 Mo11 O34 102.4(2) . . ?
O39 Mo11 O36 101.2(2) . . ?
O34 Mo11 O36 89.4(2) . . ?
O39 Mo11 O35 101.8(2) . . ?
O34 Mo11 O35 85.8(2) . . ?
O36 Mo11 O35 157.0(2) . . ?
O39 Mo11 O38 100.8(2) . . ?
O34 Mo11 O38 156.8(2) . . ?
O36 Mo11 O38 87.6(2) . . ?
O35 Mo11 O38 87.9(2) . . ?
O39 Mo11 O27 172.2(2) . . ?
O34 Mo11 O27 83.74(19) . . ?
O36 Mo11 O27 73.73(19) . . ?
O35 Mo11 O27 83.35(19) . . ?
O38 Mo11 O27 73.35(18) . . ?
O5A Mo12 O1A 103.1(2) . . ?
O5A Mo12 O6A 99.7(2) . . ?
O1A Mo12 O6A 97.1(2) . . ?
O5A Mo12 O8A 100.1(2) . . ?
O1A Mo12 O8A 95.0(2) . . ?
O6A Mo12 O8A 153.7(2) . . ?
O5A Mo12 O23A 93.8(2) . . ?
O1A Mo12 O23A 162.7(2) . . ?
O6A Mo12 O23A 83.3(2) . . ?
O8A Mo12 O23A 78.4(2) . . ?
O5A Mo12 O9A 171.8(2) . . ?
O1A Mo12 O9A 82.60(19) . . ?
O6A Mo12 O9A 73.48(19) . . ?
O8A Mo12 O9A 85.08(18) . . ?
O23A Mo12 O9A 80.95(18) . . ?
O7A Mo13 O2A 102.2(2) . . ?
O7A Mo13 O11A 103.7(2) . . ?
O2A Mo13 O11A 95.3(2) . . ?
O7A Mo13 O6A 97.3(2) . . ?
O2A Mo13 O6A 93.4(2) . . ?
O11A Mo13 O6A 155.0(2) . . ?
O7A Mo13 O21A 95.3(2) . . ?
O2A Mo13 O21A 162.5(2) . . ?
O11A Mo13 O21A 81.1(2) . . ?
O6A Mo13 O21A 83.6(2) . . ?
O7A Mo13 O9A 169.3(2) . . ?
O2A Mo13 O9A 82.40(19) . . ?
O11A Mo13 O9A 85.35(18) . . ?
O6A Mo13 O9A 72.66(19) . . ?
O21A Mo13 O9A 80.24(18) . . ?
O12A Mo14 O3A 104.8(2) . . ?
O12A Mo14 O10A 100.2(2) . . ?
O3A Mo14 O10A 96.9(2) . . ?
O12A Mo14 O14A 103.6(2) . . ?
O3A Mo14 O14A 91.7(2) . . ?
O10A Mo14 O14A 151.7(2) . . ?
O12A Mo14 O18A 96.5(2) . . ?
O3A Mo14 O18A 158.5(2) . . ?
O10A Mo14 O18A 81.7(2) . . ?
O14A Mo14 O18A 80.57(19) . . ?
O12A Mo14 O20A 164.8(2) . . ?
O3A Mo14 O20A 89.3(2) . . ?
O10A Mo14 O20A 71.93(18) . . ?
O14A Mo14 O20A 81.26(18) . . ?
O18A Mo14 O20A 69.76(18) . . ?
O13A Mo15 O4A 104.5(2) . . ?
O13A Mo15 O14A 102.4(2) . . ?
O4A Mo15 O14A 95.4(2) . . ?
O13A Mo15 O15A 99.0(2) . . ?
O4A Mo15 O15A 91.2(2) . . ?
O14A Mo15 O15A 155.1(2) . . ?
O13A Mo15 O16A 95.0(2) . . ?
O4A Mo15 O16A 159.9(2) . . ?
O14A Mo15 O16A 84.5(2) . . ?
O15A Mo15 O16A 81.20(19) . . ?
O13A Mo15 O19A 163.9(2) . . ?
O4A Mo15 O19A 89.3(2) . . ?
O14A Mo15 O19A 84.18(19) . . ?
O15A Mo15 O19A 71.94(18) . . ?
O16A Mo15 O19A 70.73(18) . . ?
O22A Mo16 O8A 103.4(2) . . ?
O22A Mo16 O26A 102.7(2) . . ?
O8A Mo16 O26A 87.3(2) . . ?
O22A Mo16 O28A 99.9(2) . . ?
O8A Mo16 O28A 156.6(2) . . ?
O26A Mo16 O28A 87.0(2) . . ?
O22A Mo16 O10A 98.6(2) . . ?
O8A Mo16 O10A 90.2(2) . . ?
O26A Mo16 O10A 158.5(2) . . ?
O28A Mo16 O10A 86.9(2) . . ?
O22A Mo16 O20A 170.0(2) . . ?
O8A Mo16 O20A 82.58(19) . . ?
O26A Mo16 O20A 85.35(19) . . ?
O28A Mo16 O20A 74.39(18) . . ?
O10A Mo16 O20A 73.19(18) . . ?
O17A Mo17 O29A 101.5(2) . . ?
O17A Mo17 O31A 100.8(2) . . ?
O29A Mo17 O31A 89.1(2) . . ?
O17A Mo17 O11A 102.3(2) . . ?
O29A Mo17 O11A 86.4(2) . . ?
O31A Mo17 O11A 156.9(2) . . ?
O17A Mo17 O15A 100.2(2) . . ?
O29A Mo17 O15A 158.3(2) . . ?
O31A Mo17 O15A 87.5(2) . . ?
O11A Mo17 O15A 88.4(2) . . ?
O17A Mo17 O19A 171.8(2) . . ?
O29A Mo17 O19A 85.91(19) . . ?
O31A Mo17 O19A 75.54(18) . . ?
O11A Mo17 O19A 81.60(18) . . ?
O15A Mo17 O19A 72.52(18) . . ?
O32A Mo18 O16A 102.4(2) . . ?
O32A Mo18 O34A 103.8(2) . . ?
O16A Mo18 O34A 153.7(2) . . ?
O32A Mo18 O30A 102.6(2) . . ?
O16A Mo18 O30A 89.8(2) . . ?
O34A Mo18 O30A 86.5(2) . . ?
O32A Mo18 O31A 98.9(2) . . ?
O16A Mo18 O31A 87.2(2) . . ?
O34A Mo18 O31A 86.8(2) . . ?
O30A Mo18 O31A 158.5(2) . . ?
O32A Mo18 O19A 170.3(2) . . ?
O16A Mo18 O19A 71.83(19) . . ?
O34A Mo18 O19A 81.91(19) . . ?
O30A Mo18 O19A 85.44(18) . . ?
O31A Mo18 O19A 73.38(18) . . ?
O33A Mo19 O18A 104.0(2) . . ?
O33A Mo19 O28A 101.8(2) . . ?
O18A Mo19 O28A 91.6(2) . . ?
O33A Mo19 O30A 100.1(2) . . ?
O18A Mo19 O30A 91.0(2) . . ?
O28A Mo19 O30A 156.6(2) . . ?
O33A Mo19 O35A 101.5(2) . . ?
O18A Mo19 O35A 154.4(2) . . ?
O28A Mo19 O35A 85.2(2) . . ?
O30A Mo19 O35A 82.5(2) . . ?
O33A Mo19 O20A 174.1(2) . . ?
O18A Mo19 O20A 73.72(19) . . ?
O28A Mo19 O20A 72.97(18) . . ?
O30A Mo19 O20A 85.46(18) . . ?
O35A Mo19 O20A 81.09(18) . . ?
O37A Mo20 O21A 105.2(2) . . ?
O37A Mo20 O25A 101.0(2) . . ?
O21A Mo20 O25A 92.5(2) . . ?
O37A Mo20 O29A 100.2(2) . . ?
O21A Mo20 O29A 87.9(2) . . ?
O25A Mo20 O29A 157.9(2) . . ?
O37A Mo20 O36A 100.5(2) . . ?
O21A Mo20 O36A 154.2(2) . . ?
O25A Mo20 O36A 84.9(2) . . ?
O29A Mo20 O36A 85.1(2) . . ?
O37A Mo20 O27A 170.0(2) . . ?
O21A Mo20 O27A 83.47(19) . . ?
O25A Mo20 O27A 73.19(18) . . ?
O29A Mo20 O27A 84.93(18) . . ?
O36A Mo20 O27A 71.18(18) . . ?
O24A Mo21 O23A 103.3(2) . . ?
O24A Mo21 O25A 100.9(3) . . ?
O23A Mo21 O25A 94.4(2) . . ?
O24A Mo21 O26A 100.4(2) . . ?
O23A Mo21 O26A 88.2(2) . . ?
O25A Mo21 O26A 157.3(2) . . ?
O24A Mo21 O38A 99.1(2) . . ?
O23A Mo21 O38A 157.4(2) . . ?
O25A Mo21 O38A 84.2(2) . . ?
O26A Mo21 O38A 84.9(2) . . ?
O24A Mo21 O27A 170.2(2) . . ?
O23A Mo21 O27A 85.85(19) . . ?
O25A Mo21 O27A 74.46(19) . . ?
O26A Mo21 O27A 83.28(18) . . ?
O38A Mo21 O27A 71.97(18) . . ?
O39A Mo22 O35A 103.8(2) . . ?
O39A Mo22 O38A 101.2(2) . . ?
O35A Mo22 O38A 91.1(2) . . ?
O39A Mo22 O36A 99.2(2) . . ?
O35A Mo22 O36A 156.7(2) . . ?
O38A Mo22 O36A 88.2(2) . . ?
O39A Mo22 O34A 101.0(2) . . ?
O35A Mo22 O34A 85.3(2) . . ?
O38A Mo22 O34A 157.8(2) . . ?
O36A Mo22 O34A 86.5(2) . . ?
O39A Mo22 O27A 171.1(2) . . ?
O35A Mo22 O27A 84.09(19) . . ?
O38A Mo22 O27A 74.27(19) . . ?
O36A Mo22 O27A 73.27(19) . . ?
O34A Mo22 O27A 83.53(18) . . ?
Mo1 O1 Er1 141.5(3) . . ?
Mo2 O2 Er1 140.3(3) . . ?
Mo3 O3 Er1 163.1(3) . . ?
Mo4 O4 Er1 154.2(3) . . ?
Mo2 O6 Mo1 118.5(2) . . ?
Mo1 O8 Mo5 153.6(3) . . ?
P1 O9 Mo1 127.3(3) . . ?
P1 O9 Mo2 130.3(3) . . ?
Mo1 O9 Mo2 91.34(16) . . ?
Mo3 O10 Mo5 124.6(2) . . ?
Mo6 O11 Mo2 155.8(3) . . ?
Mo4 O14 Mo3 140.7(3) . . ?
Mo6 O15 Mo4 124.1(3) . . ?
Mo7 O16 Mo4 124.4(3) . . ?
P1 O17 Mo5 126.9(3) . . ?
P1 O17 Mo3 124.4(3) . . ?
Mo5 O17 Mo3 89.71(16) . . ?
P1 O17 Mo8 125.0(3) . . ?
Mo5 O17 Mo8 88.64(16) . . ?
Mo3 O17 Mo8 90.99(16) . . ?
Mo8 O18 Mo3 125.7(3) . . ?
P1 O19 Mo4 124.1(3) . . ?
P1 O19 Mo6 125.7(3) . . ?
Mo4 O19 Mo6 91.35(16) . . ?
P1 O19 Mo7 126.9(3) . . ?
Mo4 O19 Mo7 90.56(16) . . ?
Mo6 O19 Mo7 86.76(15) . . ?
Mo9 O21 Mo2 152.7(3) . . ?
Mo10 O23 Mo1 152.2(3) . . ?
Mo10 O25 Mo9 123.0(3) . . ?
Mo5 O26 Mo10 150.5(3) . . ?
P1 O27 Mo11 127.2(3) . . ?
P1 O27 Mo10 124.7(3) . . ?
Mo11 O27 Mo10 90.98(16) . . ?
P1 O27 Mo9 123.7(3) . . ?
Mo11 O27 Mo9 90.63(16) . . ?
Mo10 O27 Mo9 88.37(15) . . ?
Mo5 O28 Mo8 124.2(3) . . ?
Mo9 O29 Mo6 145.6(3) . . ?
Mo8 O30 Mo7 151.1(3) . . ?
Mo7 O31 Mo6 123.2(3) . . ?
Mo11 O34 Mo7 155.7(3) . . ?
Mo8 O35 Mo11 148.3(3) . . ?
Mo11 O36 Mo9 123.9(3) . . ?
Mo11 O38 Mo10 123.7(3) . . ?
Mo12 O1A Er1 140.4(3) . . ?
Mo13 O2A Er1 140.5(3) . . ?
Mo14 O3A Er1 160.5(3) . . ?
Mo15 O4A Er1 156.6(3) . . ?
Mo12 O6A Mo13 119.7(3) . . ?
Mo16 O8A Mo12 155.6(3) . . ?
P1A O9A Mo12 129.4(3) . . ?
P1A O9A Mo13 128.9(3) . . ?
Mo12 O9A Mo13 90.73(16) . . ?
Mo16 O10A Mo14 124.9(2) . . ?
Mo13 O11A Mo17 154.9(3) . . ?
Mo15 O14A Mo14 141.1(3) . . ?
Mo17 O15A Mo15 124.3(2) . . ?
Mo18 O16A Mo15 126.1(3) . . ?
Mo19 O18A Mo14 126.2(3) . . ?
P1A O19A Mo15 123.5(3) . . ?
P1A O19A Mo17 126.3(3) . . ?
Mo15 O19A Mo17 91.21(16) . . ?
P1A O19A Mo18 125.8(3) . . ?
Mo15 O19A Mo18 91.31(16) . . ?
Mo17 O19A Mo18 87.90(15) . . ?
P1A O20A Mo16 125.4(3) . . ?
P1A O20A Mo14 124.9(3) . . ?
Mo16 O20A Mo14 89.79(16) . . ?
P1A O20A Mo19 126.9(3) . . ?
Mo16 O20A Mo19 88.09(16) . . ?
Mo14 O20A Mo19 90.12(16) . . ?
Mo20 O21A Mo13 152.4(3) . . ?
Mo21 O23A Mo12 151.2(3) . . ?
Mo21 O25A Mo20 123.6(3) . . ?
Mo16 O26A Mo21 146.6(3) . . ?
P1A O27A Mo22 127.3(3) . . ?
P1A O27A Mo21 124.4(3) . . ?
Mo22 O27A Mo21 90.90(16) . . ?
P1A O27A Mo20 123.7(3) . . ?
Mo22 O27A Mo20 90.99(16) . . ?
Mo21 O27A Mo20 88.49(16) . . ?
Mo19 O28A Mo16 124.1(2) . . ?
Mo17 O29A Mo20 147.1(3) . . ?
Mo18 O30A Mo19 151.8(3) . . ?
Mo17 O31A Mo18 123.1(2) . . ?
Mo18 O34A Mo22 150.7(3) . . ?
Mo22 O35A Mo19 153.8(3) . . ?
Mo22 O36A Mo20 124.3(3) . . ?
Mo22 O38A Mo21 122.8(3) . . ?
O14S O13S N5 160.0(9) . . ?
O9 P1 O17 110.8(3) . . ?
O9 P1 O19 109.4(3) . . ?
O17 P1 O19 109.2(3) . . ?
O9 P1 O27 109.6(3) . . ?
O17 P1 O27 108.3(3) . . ?
O19 P1 O27 109.4(3) . . ?
O9A P1A O20A 110.7(3) . . ?
O9A P1A O27A 109.6(3) . . ?
O20A P1A O27A 109.0(3) . . ?
O9A P1A O19A 110.1(3) . . ?
O20A P1A O19A 108.5(3) . . ?
O27A P1A O19A 109.0(3) . . ?

loop_
_geom_bond_atom_site_label_1
_geom_bond_atom_site_label_2
_geom_bond_distance
_geom_bond_site_symmetry_2
_geom_bond_publ_flag
Er1 O4A 2.324(5) . ?
Er1 O4 2.324(5) . ?
Er1 O3 2.327(5) . ?
Er1 O1A 2.333(5) . ?
Er1 O1 2.336(5) . ?
Er1 O2A 2.336(5) . ?
Er1 O2 2.341(5) . ?
Er1 O3A 2.342(5) . ?
Mo1 O5 1.698(5) . ?
Mo1 O1 1.761(5) . ?
Mo1 O8 1.860(5) . ?
Mo1 O6 1.998(5) . ?
Mo1 O23 2.099(5) . ?
Mo1 O9 2.319(5) . ?
Mo2 O7 1.689(5) . ?
Mo2 O2 1.749(5) . ?
Mo2 O6 1.877(5) . ?
Mo2 O11 1.988(5) . ?
Mo2 O21 2.110(5) . ?
Mo2 O9 2.336(5) . ?
Mo3 O12 1.690(5) . ?
Mo3 O3 1.735(5) . ?
Mo3 O10 1.898(5) . ?
Mo3 O14 1.991(5) . ?
Mo3 O18 2.085(5) . ?
Mo3 O17 2.435(5) . ?
Mo4 O13 1.702(5) . ?
Mo4 O4 1.748(5) . ?
Mo4 O14 1.858(5) . ?
Mo4 O15 2.017(5) . ?
Mo4 O16 2.086(5) . ?
Mo4 O19 2.393(5) . ?
Mo5 O22 1.691(5) . ?
Mo5 O28 1.826(5) . ?
Mo5 O26 1.843(5) . ?
Mo5 O10 1.976(5) . ?
Mo5 O8 1.980(5) . ?
Mo5 O17 2.427(5) . ?
Mo6 O20 1.684(5) . ?
Mo6 O11 1.837(5) . ?
Mo6 O15 1.889(5) . ?
Mo6 O29 1.926(5) . ?
Mo6 O31 1.971(5) . ?
Mo6 O19 2.430(5) . ?
Mo7 O32 1.689(5) . ?
Mo7 O16 1.826(5) . ?
Mo7 O31 1.863(5) . ?
Mo7 O34 1.936(5) . ?
Mo7 O30 2.007(5) . ?
Mo7 O19 2.481(5) . ?
Mo8 O33 1.698(5) . ?
Mo8 O30 1.830(5) . ?
Mo8 O18 1.840(5) . ?
Mo8 O35 1.917(5) . ?
Mo8 O28 2.041(5) . ?
Mo8 O17 2.464(5) . ?
Mo9 O37 1.687(5) . ?
Mo9 O21 1.806(5) . ?
Mo9 O29 1.909(5) . ?
Mo9 O25 1.961(5) . ?
Mo9 O36 1.970(5) . ?
Mo9 O27 2.429(5) . ?
Mo10 O24 1.694(5) . ?
Mo10 O23 1.790(5) . ?
Mo10 O25 1.890(5) . ?
Mo10 O38 1.968(5) . ?
Mo10 O26 1.987(5) . ?
Mo10 O27 2.428(5) . ?
Mo11 O39 1.687(5) . ?
Mo11 O34 1.889(5) . ?
Mo11 O36 1.908(5) . ?
Mo11 O35 1.917(5) . ?
Mo11 O38 1.926(5) . ?
Mo11 O27 2.385(5) . ?
Mo12 O5A 1.691(5) . ?
Mo12 O1A 1.747(5) . ?
Mo12 O6A 1.902(5) . ?
Mo12 O8A 1.949(5) . ?
Mo12 O23A 2.125(5) . ?
Mo12 O9A 2.333(5) . ?
Mo13 O7A 1.688(5) . ?
Mo13 O2A 1.767(5) . ?
Mo13 O11A 1.907(5) . ?
Mo13 O6A 1.942(5) . ?
Mo13 O21A 2.073(5) . ?
Mo13 O9A 2.340(5) . ?
Mo14 O12A 1.686(5) . ?
Mo14 O3A 1.731(5) . ?
Mo14 O10A 1.936(5) . ?
Mo14 O14A 1.944(5) . ?
Mo14 O18A 2.099(5) . ?
Mo14 O20A 2.447(5) . ?
Mo15 O13A 1.711(5) . ?
Mo15 O4A 1.741(5) . ?
Mo15 O14A 1.877(5) . ?
Mo15 O15A 1.984(5) . ?
Mo15 O16A 2.048(5) . ?
Mo15 O19A 2.406(5) . ?
Mo16 O22A 1.681(5) . ?
Mo16 O8A 1.876(5) . ?
Mo16 O26A 1.898(5) . ?
Mo16 O28A 1.924(5) . ?
Mo16 O10A 1.924(5) . ?
Mo16 O20A 2.401(5) . ?
Mo17 O17A 1.681(5) . ?
Mo17 O29A 1.895(5) . ?
Mo17 O31A 1.905(5) . ?
Mo17 O11A 1.914(5) . ?
Mo17 O15A 1.919(5) . ?
Mo17 O19A 2.424(5) . ?
Mo18 O32A 1.695(5) . ?
Mo18 O16A 1.867(5) . ?
Mo18 O34A 1.880(5) . ?
Mo18 O30A 1.893(5) . ?
Mo18 O31A 1.962(5) . ?
Mo18 O19A 2.476(5) . ?
Mo19 O33A 1.701(5) . ?
Mo19 O18A 1.799(5) . ?
Mo19 O28A 1.910(5) . ?
Mo19 O30A 1.930(5) . ?
Mo19 O35A 1.971(5) . ?
Mo19 O20A 2.469(5) . ?
Mo20 O37A 1.690(5) . ?
Mo20 O21A 1.804(5) . ?
Mo20 O25A 1.939(5) . ?
Mo20 O29A 1.954(5) . ?
Mo20 O36A 1.958(5) . ?
Mo20 O27A 2.448(5) . ?
Mo21 O24A 1.691(5) . ?
Mo21 O23A 1.806(5) . ?
Mo21 O25A 1.911(5) . ?
Mo21 O26A 1.938(5) . ?
Mo21 O38A 1.987(5) . ?
Mo21 O27A 2.414(5) . ?
Mo22 O39A 1.678(5) . ?
Mo22 O35A 1.870(5) . ?
Mo22 O38A 1.900(5) . ?
Mo22 O36A 1.933(5) . ?
Mo22 O34A 1.943(5) . ?
Mo22 O27A 2.375(5) . ?
N4B O15S 1.48(2) . ?
N5 O13S 1.548(13) . ?
O9 P1 1.527(5) . ?
O17 P1 1.544(5) . ?
O19 P1 1.544(5) . ?
O27 P1 1.545(5) . ?
O9A P1A 1.517(5) . ?
O19A P1A 1.550(5) . ?
O20A P1A 1.540(5) . ?
O27A P1A 1.547(5) . ?
O5S O6S 1.034(18) . ?
O14S O13S 1.210(10) . ?
